data_4035784
loop_
_publ_author_name
'Yang, Ren-Yin'
'Sun, Jing'
'Sun, Qiu'
'Yan, Chao-Guo'

_publ_section_title
;
 Selective Synthesis of 3-(9 H-Carbazol-2-yl)indolin-2-ones and
 Spiro[tetrahydrocarbazole-3,3'-oxindoles] via a HOTf Catalyzed
 Three-Component Reaction.
;
_journal_issue 11
_journal_name_full 'The Journal of organic chemistry'
_journal_page_first 5909
_journal_page_last 5919
_journal_paper_doi 10.1021/acs.joc.8b00196
_journal_volume 83
_journal_year 2018
_chemical_formula_moiety 'C40 H35 Cl N2 O'
_chemical_formula_sum 'C40 H35 Cl N2 O'
_chemical_formula_weight 595.15
_space_group_crystal_system triclinic
_space_group_IT_number 2
_space_group_name_Hall '-P 1'
_space_group_name_H-M_alt 'P -1'
_atom_sites_solution_hydrogens geom
_audit_creation_method SHELXL-2014/7
_cell_angle_alpha 76.230(5)
_cell_angle_beta 74.653(5)
_cell_angle_gamma 78.530(3)
_cell_formula_units_Z 2
_cell_length_a 11.4683(17)
_cell_length_b 12.6934(17)
_cell_length_c 13.2020(19)
_cell_measurement_reflns_used 8890
_cell_measurement_temperature 296(2)
_cell_measurement_theta_max 25.40
_cell_measurement_theta_min 2.31
_cell_volume 1781.0(4)
_computing_structure_refinement 'SHELXL-2014/7 (Sheldrick, 2014)'
_diffrn_ambient_temperature 296(2)
_diffrn_measured_fraction_theta_full 0.981
_diffrn_measured_fraction_theta_max 0.978
_diffrn_measurement_device_type 'CCD area detector'
_diffrn_measurement_method 'phi and omega scans'
_diffrn_radiation_source 'fine-focus sealed tube'
_diffrn_radiation_type MoK\a
_diffrn_radiation_wavelength 0.71073
_diffrn_reflns_av_R_equivalents 0.0468
_diffrn_reflns_av_unetI/netI 0.0749
_diffrn_reflns_Laue_measured_fraction_full 0.981
_diffrn_reflns_Laue_measured_fraction_max 0.978
_diffrn_reflns_limit_h_max 14
_diffrn_reflns_limit_h_min -13
_diffrn_reflns_limit_k_max 15
_diffrn_reflns_limit_k_min -13
_diffrn_reflns_limit_l_max 16
_diffrn_reflns_limit_l_min -16
_diffrn_reflns_number 17039
_diffrn_reflns_point_group_measured_fraction_full 0.981
_diffrn_reflns_point_group_measured_fraction_max 0.978
_diffrn_reflns_theta_full 25.242
_diffrn_reflns_theta_max 25.997
_diffrn_reflns_theta_min 1.631
_exptl_absorpt_coefficient_mu 0.138
_exptl_absorpt_correction_T_max 0.973
_exptl_absorpt_correction_T_min 0.962
_exptl_absorpt_correction_type multi-scan
_exptl_absorpt_process_details sadabs
_exptl_crystal_colour colorless
_exptl_crystal_density_diffrn 1.110
_exptl_crystal_description block
_exptl_crystal_F_000 628
_exptl_crystal_size_max 0.280
_exptl_crystal_size_mid 0.240
_exptl_crystal_size_min 0.200
_refine_diff_density_max 0.539
_refine_diff_density_min -0.287
_refine_diff_density_rms 0.071
_refine_ls_extinction_method none
_refine_ls_goodness_of_fit_ref 1.080
_refine_ls_hydrogen_treatment constr
_refine_ls_matrix_type full
_refine_ls_number_parameters 409
_refine_ls_number_reflns 6853
_refine_ls_number_restraints 0
_refine_ls_restrained_S_all 1.080
_refine_ls_R_factor_all 0.1319
_refine_ls_R_factor_gt 0.0871
_refine_ls_shift/su_max 0.000
_refine_ls_shift/su_mean 0.000
_refine_ls_structure_factor_coef Fsqd
_refine_ls_weighting_details 'w=1/[\s^2^(Fo^2^)+(0.1102P)^2^+2.8270P] where P=(Fo^2^+2Fc^2^)/3'
_refine_ls_weighting_scheme calc
_refine_ls_wR_factor_gt 0.2474
_refine_ls_wR_factor_ref 0.2620
_reflns_Friedel_coverage 0.000
_reflns_number_gt 4288
_reflns_number_total 6853
_reflns_threshold_expression 'I > 2\s(I)'
_cod_data_source_file jo8b00196_si_002.cif
_cod_data_source_block 5g
_cod_database_code 4035784
_shelx_shelxl_version_number 2014/7
_shelx_space_group_comment
;
The symmetry employed for this shelxl refinement is uniquely defined
by the following loop, which should always be used as a source of
symmetry information in preference to the above space-group names.
They are only intended as comments.
;
_shelx_estimated_absorpt_t_min 0.962
_shelx_estimated_absorpt_t_max 0.973

loop_
_space_group_symop_operation_xyz
'x, y, z'
'-x, -y, -z'

loop_
_atom_site_label
_atom_site_type_symbol
_atom_site_fract_x
_atom_site_fract_y
_atom_site_fract_z
_atom_site_U_iso_or_equiv
_atom_site_adp_type
_atom_site_occupancy
_atom_site_site_symmetry_order
_atom_site_calc_flag
_atom_site_refinement_flags_posn
_atom_site_refinement_flags_adp
_atom_site_refinement_flags_occupancy
_atom_site_disorder_assembly
_atom_site_disorder_group
C1 C 0.6862(5) 0.5410(4) 0.1485(5) 0.0623(14) Uani 1 1 d . . . . .
H1 H 0.6491 0.5165 0.1055 0.075 Uiso 1 1 calc R U . . .
C2 C 0.7680(6) 0.4694(5) 0.2013(6) 0.083(2) Uani 1 1 d . . . . .
H2 H 0.7868 0.3969 0.1927 0.100 Uiso 1 1 calc R U . . .
C3 C 0.8219(6) 0.5039(5) 0.2663(6) 0.082(2) Uani 1 1 d . . . . .
H3 H 0.8753 0.4544 0.3031 0.099 Uiso 1 1 calc R U . . .
C4 C 0.7966(5) 0.6132(5) 0.2775(4) 0.0651(15) Uani 1 1 d . . . . .
H4 H 0.8345 0.6374 0.3202 0.078 Uiso 1 1 calc R U . . .
C5 C 0.7148(4) 0.6853(4) 0.2244(4) 0.0531(12) Uani 1 1 d . . . . .
H5 H 0.6971 0.7580 0.2324 0.064 Uiso 1 1 calc R U . . .
C6 C 0.6588(4) 0.6512(4) 0.1598(4) 0.0446(11) Uani 1 1 d . . . . .
C7 C 0.5693(4) 0.7271(4) 0.0992(4) 0.0504(12) Uani 1 1 d . . . . .
H7A H 0.6109 0.7456 0.0244 0.060 Uiso 1 1 calc R U . . .
H7B H 0.5035 0.6877 0.1027 0.060 Uiso 1 1 calc R U . . .
C8 C 0.4046(4) 0.8417(4) 0.2075(3) 0.0382(10) Uani 1 1 d . . . . .
C9 C 0.3764(3) 0.9619(3) 0.2218(3) 0.0343(9) Uani 1 1 d . . . . .
H9 H 0.3145 0.9976 0.1808 0.041 Uiso 1 1 calc R U . . .
C10 C 0.4934(3) 1.0051(3) 0.1582(3) 0.0340(9) Uani 1 1 d . . . . .
C11 C 0.5265(4) 1.1074(4) 0.1407(3) 0.0406(10) Uani 1 1 d . . . . .
H11 H 0.4762 1.1621 0.1745 0.049 Uiso 1 1 calc R U . . .
C12 C 0.6383(4) 1.1263(4) 0.0705(4) 0.0464(11) Uani 1 1 d . . . . .
C13 C 0.7133(4) 1.0454(4) 0.0208(3) 0.0504(12) Uani 1 1 d . . . . .
H13 H 0.7871 1.0606 -0.0258 0.060 Uiso 1 1 calc R U . . .
C14 C 0.6813(4) 0.9423(4) 0.0386(3) 0.0445(11) Uani 1 1 d . . . . .
H14 H 0.7324 0.8876 0.0054 0.053 Uiso 1 1 calc R U . . .
C15 C 0.5700(4) 0.9234(4) 0.1077(3) 0.0364(9) Uani 1 1 d . . . . .
C16 C 0.3232(3) 0.9840(3) 0.3340(3) 0.0308(9) Uani 1 1 d . . . . .
C17 C 0.2182(3) 1.0622(3) 0.3485(3) 0.0291(8) Uani 1 1 d . . . . .
C18 C 0.1652(3) 1.1286(3) 0.2562(3) 0.0308(9) Uani 1 1 d . . . . .
C19 C 0.0831(4) 1.0910(3) 0.2176(3) 0.0369(9) Uani 1 1 d . . . . .
H19 H 0.0620 1.0214 0.2474 0.044 Uiso 1 1 calc R U . . .
C20 C 0.0327(4) 1.1552(3) 0.1360(3) 0.0381(10) Uani 1 1 d . . . . .
H20 H -0.0213 1.1275 0.1111 0.046 Uiso 1 1 calc R U . . .
C21 C 0.0599(4) 1.2606(3) 0.0894(3) 0.0362(9) Uani 1 1 d . . . . .
C22 C 0.0047(5) 1.3305(4) 0.0000(4) 0.0527(12) Uani 1 1 d . . . . .
H22A H -0.0480 1.2907 -0.0172 0.079 Uiso 1 1 calc R U . . .
H22B H 0.0686 1.3492 -0.0619 0.079 Uiso 1 1 calc R U . . .
H22C H -0.0417 1.3963 0.0220 0.079 Uiso 1 1 calc R U . . .
C23 C 0.1435(4) 1.2975(3) 0.1273(4) 0.0439(11) Uani 1 1 d . . . . .
H23 H 0.1654 1.3668 0.0970 0.053 Uiso 1 1 calc R U . . .
C24 C 0.1944(4) 1.2328(3) 0.2095(3) 0.0406(10) Uani 1 1 d . . . . .
H24 H 0.2494 1.2598 0.2340 0.049 Uiso 1 1 calc R U . . .
C25 C 0.3333(3) 0.9548(3) 0.5206(3) 0.0315(9) Uani 1 1 d . . . . .
C26 C 0.3924(4) 0.8932(4) 0.6111(3) 0.0456(11) Uani 1 1 d . . . . .
H26A H 0.3596 0.9290 0.6721 0.055 Uiso 1 1 calc R U . . .
H26B H 0.4795 0.8963 0.5890 0.055 Uiso 1 1 calc R U . . .
C27 C 0.3718(5) 0.7733(4) 0.6454(4) 0.0635(15) Uani 1 1 d . . . . .
H27A H 0.2890 0.7691 0.6432 0.076 Uiso 0.59(2) 1 calc R U P A 1
H27B H 0.3793 0.7472 0.7190 0.076 Uiso 0.59(2) 1 calc R U P A 1
H27C H 0.4325 0.7328 0.6848 0.076 Uiso 0.41(2) 1 calc R U P A 2
H27D H 0.2920 0.7693 0.6937 0.076 Uiso 0.41(2) 1 calc R U P A 2
C28 C 0.4610(15) 0.6972(8) 0.5758(8) 0.057(3) Uani 0.59(2) 1 d . . P A 1
H28A H 0.5418 0.6925 0.5879 0.069 Uiso 0.59(2) 1 calc R U P A 1
H28B H 0.4376 0.6244 0.6006 0.069 Uiso 0.59(2) 1 calc R U P A 1
C28' C 0.379(3) 0.7199(14) 0.5558(16) 0.080(9) Uani 0.41(2) 1 d . . P A 2
H28C H 0.3814 0.6422 0.5859 0.096 Uiso 0.41(2) 1 calc R U P A 2
H28D H 0.3008 0.7441 0.5356 0.096 Uiso 0.41(2) 1 calc R U P A 2
C29 C 0.4695(6) 0.7284(4) 0.4581(4) 0.0677(16) Uani 1 1 d . . . . .
H29A H 0.3940 0.7175 0.4447 0.081 Uiso 0.59(2) 1 calc R U P A 1
H29B H 0.5348 0.6782 0.4236 0.081 Uiso 0.59(2) 1 calc R U P A 1
H29C H 0.4451 0.6962 0.4086 0.081 Uiso 0.41(2) 1 calc R U P A 2
H29D H 0.5456 0.6856 0.4723 0.081 Uiso 0.41(2) 1 calc R U P A 2
C30 C 0.4929(4) 0.8463(4) 0.4036(3) 0.0429(11) Uani 1 1 d . . . . .
H30A H 0.5538 0.8653 0.4324 0.051 Uiso 1 1 calc R U . . .
H30B H 0.5261 0.8489 0.3275 0.051 Uiso 1 1 calc R U . . .
C31 C 0.3793(3) 0.9308(3) 0.4186(3) 0.0325(9) Uani 1 1 d . . . . .
C32 C -0.0338(5) 1.2057(5) 0.4383(4) 0.0686(17) Uani 1 1 d . . . . .
H32A H -0.0349 1.1664 0.3848 0.103 Uiso 1 1 calc R U . . .
H32B H -0.0223 1.2800 0.4050 0.103 Uiso 1 1 calc R U . . .
H32C H -0.1099 1.2052 0.4906 0.103 Uiso 1 1 calc R U . . .
C33 C 0.1710(3) 1.0839(3) 0.4514(3) 0.0311(9) Uani 1 1 d . . . . .
C34 C 0.2283(3) 1.0328(3) 0.5362(3) 0.0313(9) Uani 1 1 d . . . . .
C35 C 0.1562(3) 1.0761(3) 0.6304(3) 0.0317(9) Uani 1 1 d . . . . .
C36 C 0.1630(4) 1.0622(4) 0.7362(3) 0.0394(10) Uani 1 1 d . . . . .
H36 H 0.2280 1.0157 0.7603 0.047 Uiso 1 1 calc R U . . .
C37 C 0.0737(4) 1.1170(4) 0.8059(4) 0.0473(11) Uani 1 1 d . . . . .
H37 H 0.0799 1.1085 0.8763 0.057 Uiso 1 1 calc R U . . .
C38 C -0.0258(4) 1.1851(4) 0.7718(4) 0.0474(11) Uani 1 1 d . . . . .
H38 H -0.0861 1.2201 0.8203 0.057 Uiso 1 1 calc R U . . .
C39 C -0.0364(4) 1.2013(3) 0.6676(4) 0.0436(11) Uani 1 1 d . . . . .
H39 H -0.1031 1.2460 0.6448 0.052 Uiso 1 1 calc R U . . .
C40 C 0.0570(3) 1.1481(3) 0.5974(3) 0.0323(9) Uani 1 1 d . . . . .
Cl1 Cl 0.68172(14) 1.25532(12) 0.04427(12) 0.0711(4) Uani 1 1 d . . . . .
N1 N 0.5165(3) 0.8279(3) 0.1375(3) 0.0397(8) Uani 1 1 d . . . . .
N2 N 0.0657(3) 1.1535(3) 0.4902(3) 0.0366(8) Uani 1 1 d . . . . .
O1 O 0.3398(3) 0.7717(3) 0.2452(3) 0.0537(9) Uani 1 1 d . . . . .

loop_
_atom_site_aniso_label
_atom_site_aniso_U_11
_atom_site_aniso_U_22
_atom_site_aniso_U_33
_atom_site_aniso_U_23
_atom_site_aniso_U_13
_atom_site_aniso_U_12
C1 0.061(3) 0.042(3) 0.078(4) -0.017(3) -0.001(3) -0.007(2)
C2 0.065(4) 0.037(3) 0.117(6) 0.009(3) 0.005(4) 0.000(3)
C3 0.062(4) 0.067(4) 0.088(5) 0.027(4) -0.013(3) 0.001(3)
C4 0.052(3) 0.073(4) 0.058(3) 0.005(3) -0.016(3) 0.003(3)
C5 0.046(3) 0.061(3) 0.047(3) -0.010(2) -0.010(2) 0.004(2)
C6 0.034(2) 0.045(3) 0.047(3) -0.012(2) 0.002(2) 0.0001(19)
C7 0.047(3) 0.055(3) 0.054(3) -0.028(2) -0.012(2) 0.005(2)
C8 0.032(2) 0.047(2) 0.039(2) -0.016(2) -0.0119(19) -0.0009(19)
C9 0.028(2) 0.042(2) 0.031(2) -0.0087(18) -0.0070(17) 0.0005(17)
C10 0.032(2) 0.044(2) 0.025(2) -0.0063(17) -0.0094(17) 0.0012(17)
C11 0.039(2) 0.054(3) 0.029(2) -0.0105(19) -0.0102(19) -0.004(2)
C12 0.047(3) 0.061(3) 0.033(2) -0.002(2) -0.013(2) -0.015(2)
C13 0.044(3) 0.076(4) 0.026(2) -0.001(2) -0.008(2) -0.009(2)
C14 0.033(2) 0.064(3) 0.032(2) -0.012(2) -0.0064(19) 0.005(2)
C15 0.032(2) 0.050(3) 0.028(2) -0.0093(19) -0.0127(18) 0.0017(18)
C16 0.0274(19) 0.036(2) 0.028(2) -0.0044(17) -0.0079(16) -0.0011(16)
C17 0.033(2) 0.032(2) 0.023(2) -0.0028(16) -0.0101(16) -0.0041(16)
C18 0.0275(19) 0.037(2) 0.025(2) -0.0080(17) -0.0061(16) 0.0051(16)
C19 0.038(2) 0.037(2) 0.037(2) -0.0014(18) -0.0110(19) -0.0115(18)
C20 0.040(2) 0.040(2) 0.038(2) -0.0067(19) -0.017(2) -0.0053(18)
C21 0.037(2) 0.041(2) 0.027(2) -0.0070(18) -0.0086(18) 0.0042(18)
C22 0.056(3) 0.051(3) 0.046(3) -0.003(2) -0.018(2) 0.004(2)
C23 0.060(3) 0.031(2) 0.039(3) 0.0003(19) -0.015(2) -0.007(2)
C24 0.045(2) 0.038(2) 0.045(3) -0.009(2) -0.018(2) -0.0070(19)
C25 0.029(2) 0.037(2) 0.028(2) -0.0039(17) -0.0093(17) -0.0042(16)
C26 0.044(2) 0.060(3) 0.029(2) -0.008(2) -0.014(2) 0.006(2)
C27 0.072(4) 0.063(3) 0.041(3) 0.006(3) -0.015(3) 0.005(3)
C28 0.062(8) 0.049(5) 0.051(6) -0.003(4) -0.012(5) 0.004(5)
C28' 0.097(18) 0.044(9) 0.078(12) 0.001(8) 0.025(12) -0.036(10)
C29 0.088(4) 0.050(3) 0.057(3) -0.012(3) -0.021(3) 0.018(3)
C30 0.036(2) 0.054(3) 0.032(2) -0.009(2) -0.0083(19) 0.010(2)
C31 0.0277(19) 0.038(2) 0.031(2) -0.0068(17) -0.0078(17) -0.0002(16)
C32 0.052(3) 0.093(4) 0.049(3) -0.023(3) -0.020(3) 0.036(3)
C33 0.0289(19) 0.035(2) 0.028(2) -0.0034(17) -0.0072(17) -0.0029(16)
C34 0.032(2) 0.039(2) 0.023(2) -0.0052(17) -0.0062(17) -0.0076(17)
C35 0.035(2) 0.037(2) 0.024(2) -0.0076(17) -0.0076(17) -0.0052(17)
C36 0.037(2) 0.047(2) 0.036(2) -0.0099(19) -0.0111(19) -0.0055(19)
C37 0.056(3) 0.057(3) 0.032(2) -0.016(2) -0.007(2) -0.011(2)
C38 0.055(3) 0.042(2) 0.041(3) -0.015(2) 0.002(2) -0.006(2)
C39 0.046(2) 0.034(2) 0.044(3) -0.0097(19) -0.003(2) 0.0035(19)
C40 0.037(2) 0.028(2) 0.030(2) -0.0072(16) -0.0064(18) -0.0002(16)
Cl1 0.0750(9) 0.0738(9) 0.0668(9) -0.0039(7) -0.0095(7) -0.0371(7)
N1 0.0347(18) 0.044(2) 0.040(2) -0.0174(16) -0.0086(16) 0.0053(15)
N2 0.0331(18) 0.0421(19) 0.0291(19) -0.0074(15) -0.0069(15) 0.0073(15)
O1 0.0436(18) 0.0502(19) 0.071(2) -0.0210(17) -0.0090(16) -0.0087(15)

loop_
_atom_type_symbol
_atom_type_description
_atom_type_scat_dispersion_real
_atom_type_scat_dispersion_imag
_atom_type_scat_source
C C 0.0033 0.0016 'International Tables Vol C Tables 4.2.6.8 and 6.1.1.4'
H H 0.0000 0.0000 'International Tables Vol C Tables 4.2.6.8 and 6.1.1.4'
N N 0.0061 0.0033 'International Tables Vol C Tables 4.2.6.8 and 6.1.1.4'
O O 0.0106 0.0060 'International Tables Vol C Tables 4.2.6.8 and 6.1.1.4'
Cl Cl 0.1484 0.1585 'International Tables Vol C Tables 4.2.6.8 and 6.1.1.4'

loop_
_geom_angle_atom_site_label_1
_geom_angle_atom_site_label_2
_geom_angle_atom_site_label_3
_geom_angle
C2 C1 C6 119.9(6)
C2 C1 H1 120.0
C6 C1 H1 120.0
C3 C2 C1 120.7(6)
C3 C2 H2 119.7
C1 C2 H2 119.7
C2 C3 C4 120.0(6)
C2 C3 H3 120.0
C4 C3 H3 120.0
C5 C4 C3 119.4(6)
C5 C4 H4 120.3
C3 C4 H4 120.3
C6 C5 C4 121.1(5)
C6 C5 H5 119.5
C4 C5 H5 119.5
C5 C6 C1 118.9(5)
C5 C6 C7 123.2(4)
C1 C6 C7 117.9(4)
N1 C7 C6 115.2(4)
N1 C7 H7A 108.5
C6 C7 H7A 108.5
N1 C7 H7B 108.5
C6 C7 H7B 108.5
H7A C7 H7B 107.5
O1 C8 N1 124.3(4)
O1 C8 C9 127.5(4)
N1 C8 C9 108.0(3)
C10 C9 C16 118.7(3)
C10 C9 C8 101.8(3)
C16 C9 C8 117.9(3)
C10 C9 H9 105.7
C16 C9 H9 105.7
C8 C9 H9 105.7
C11 C10 C15 120.8(4)
C11 C10 C9 130.4(4)
C15 C10 C9 108.7(4)
C10 C11 C12 117.6(4)
C10 C11 H11 121.2
C12 C11 H11 121.2
C13 C12 C11 121.3(4)
C13 C12 Cl1 119.7(4)
C11 C12 Cl1 119.0(4)
C12 C13 C14 121.4(4)
C12 C13 H13 119.3
C14 C13 H13 119.3
C13 C14 C15 117.5(4)
C13 C14 H14 121.3
C15 C14 H14 121.3
C14 C15 N1 128.6(4)
C14 C15 C10 121.4(4)
N1 C15 C10 110.0(3)
C31 C16 C17 121.7(3)
C31 C16 C9 121.2(3)
C17 C16 C9 117.1(3)
C33 C17 C16 116.9(3)
C33 C17 C18 120.7(3)
C16 C17 C18 122.1(3)
C24 C18 C19 117.7(4)
C24 C18 C17 120.0(4)
C19 C18 C17 122.2(4)
C20 C19 C18 120.9(4)
C20 C19 H19 119.5
C18 C19 H19 119.5
C19 C20 C21 121.9(4)
C19 C20 H20 119.0
C21 C20 H20 119.0
C23 C21 C20 117.0(4)
C23 C21 C22 121.2(4)
C20 C21 C22 121.8(4)
C21 C22 H22A 109.5
C21 C22 H22B 109.5
H22A C22 H22B 109.5
C21 C22 H22C 109.5
H22A C22 H22C 109.5
H22B C22 H22C 109.5
C24 C23 C21 121.1(4)
C24 C23 H23 119.5
C21 C23 H23 119.5
C23 C24 C18 121.3(4)
C23 C24 H24 119.3
C18 C24 H24 119.3
C31 C25 C34 117.8(3)
C31 C25 C26 120.0(3)
C34 C25 C26 122.1(3)
C25 C26 C27 112.8(4)
C25 C26 H26A 109.0
C27 C26 H26A 109.0
C25 C26 H26B 109.0
C27 C26 H26B 109.0
H26A C26 H26B 107.8
C28' C27 C26 114.2(7)
C26 C27 C28 114.1(6)
C26 C27 H27A 108.7
C28 C27 H27A 108.7
C26 C27 H27B 108.7
C28 C27 H27B 108.7
H27A C27 H27B 107.6
C28' C27 H27C 108.7
C26 C27 H27C 108.7
C28' C27 H27D 108.7
C26 C27 H27D 108.7
H27C C27 H27D 107.6
C29 C28 C27 116.9(8)
C29 C28 H28A 108.1
C27 C28 H28A 108.1
C29 C28 H28B 108.1
C27 C28 H28B 108.1
H28A C28 H28B 107.3
C29 C28' C27 125.6(17)
C29 C28' H28C 105.9
C27 C28' H28C 105.9
C29 C28' H28D 105.9
C27 C28' H28D 105.9
H28C C28' H28D 106.2
C28' C29 C30 114.7(8)
C28 C29 C30 116.8(6)
C28 C29 H29A 108.1
C30 C29 H29A 108.1
C28 C29 H29B 108.1
C30 C29 H29B 108.1
H29A C29 H29B 107.3
C28' C29 H29C 108.6
C30 C29 H29C 108.6
C28' C29 H29D 108.6
C30 C29 H29D 108.6
H29C C29 H29D 107.6
C31 C30 C29 113.5(4)
C31 C30 H30A 108.9
C29 C30 H30A 108.9
C31 C30 H30B 108.9
C29 C30 H30B 108.9
H30A C30 H30B 107.7
C25 C31 C16 121.1(3)
C25 C31 C30 116.9(3)
C16 C31 C30 122.0(3)
N2 C32 H32A 109.5
N2 C32 H32B 109.5
H32A C32 H32B 109.5
N2 C32 H32C 109.5
H32A C32 H32C 109.5
H32B C32 H32C 109.5
C17 C33 N2 129.5(4)
C17 C33 C34 121.7(3)
N2 C33 C34 108.8(3)
C25 C34 C33 120.7(3)
C25 C34 C35 132.4(4)
C33 C34 C35 106.9(3)
C36 C35 C40 117.9(4)
C36 C35 C34 136.3(4)
C40 C35 C34 105.8(3)
C37 C36 C35 120.2(4)
C37 C36 H36 119.9
C35 C36 H36 119.9
C36 C37 C38 120.6(4)
C36 C37 H37 119.7
C38 C37 H37 119.7
C39 C38 C37 121.2(4)
C39 C38 H38 119.4
C37 C38 H38 119.4
C38 C39 C40 117.3(4)
C38 C39 H39 121.3
C40 C39 H39 121.3
N2 C40 C39 127.1(4)
N2 C40 C35 110.2(3)
C39 C40 C35 122.7(4)
C8 N1 C15 111.2(3)
C8 N1 C7 123.7(4)
C15 N1 C7 125.2(4)
C40 N2 C33 108.4(3)
C40 N2 C32 122.4(3)
C33 N2 C32 128.0(4)

loop_
_geom_bond_atom_site_label_1
_geom_bond_atom_site_label_2
_geom_bond_distance
C1 C2 1.377(8)
C1 C6 1.406(6)
C1 H1 0.9300
C2 C3 1.371(10)
C2 H2 0.9300
C3 C4 1.395(9)
C3 H3 0.9300
C4 C5 1.382(7)
C4 H4 0.9300
C5 C6 1.379(7)
C5 H5 0.9300
C6 C7 1.516(7)
C7 N1 1.448(5)
C7 H7A 0.9700
C7 H7B 0.9700
C8 O1 1.203(5)
C8 N1 1.376(5)
C8 C9 1.541(6)
C9 C10 1.511(6)
C9 C16 1.515(5)
C9 H9 0.9800
C10 C11 1.375(6)
C10 C15 1.396(6)
C11 C12 1.395(6)
C11 H11 0.9300
C12 C13 1.378(7)
C12 Cl1 1.735(5)
C13 C14 1.379(7)
C13 H13 0.9300
C14 C15 1.386(6)
C14 H14 0.9300
C15 N1 1.393(5)
C16 C31 1.401(5)
C16 C17 1.402(5)
C17 C33 1.395(5)
C17 C18 1.505(5)
C18 C24 1.386(6)
C18 C19 1.386(6)
C19 C20 1.372(6)
C19 H19 0.9300
C20 C21 1.392(6)
C20 H20 0.9300
C21 C23 1.390(6)
C21 C22 1.501(6)
C22 H22A 0.9600
C22 H22B 0.9600
C22 H22C 0.9600
C23 C24 1.383(6)
C23 H23 0.9300
C24 H24 0.9300
C25 C31 1.392(5)
C25 C34 1.402(5)
C25 C26 1.507(6)
C26 C27 1.528(7)
C26 H26A 0.9700
C26 H26B 0.9700
C27 C28' 1.48(2)
C27 C28 1.535(12)
C27 H27A 0.9700
C27 H27B 0.9700
C27 H27C 0.9700
C27 H27D 0.9700
C28 C29 1.491(11)
C28 H28A 0.9700
C28 H28B 0.9700
C28' C29 1.424(16)
C28' H28C 0.9700
C28' H28D 0.9700
C29 C30 1.541(7)
C29 H29A 0.9700
C29 H29B 0.9700
C29 H29C 0.9700
C29 H29D 0.9700
C30 C31 1.516(5)
C30 H30A 0.9700
C30 H30B 0.9700
C32 N2 1.452(6)
C32 H32A 0.9600
C32 H32B 0.9600
C32 H32C 0.9600
C33 N2 1.401(5)
C33 C34 1.406(5)
C34 C35 1.461(5)
C35 C36 1.387(6)
C35 C40 1.406(6)
C36 C37 1.379(6)
C36 H36 0.9300
C37 C38 1.396(7)
C37 H37 0.9300
C38 C39 1.376(6)
C38 H38 0.9300
C39 C40 1.396(6)
C39 H39 0.9300
C40 N2 1.377(5)
